data_7157500
loop_
_publ_author_name
'Peng, Xiaogang'
'Duan, Fangfang'
'He, Yangzhou'
'Gao, Ying'
'Chen, Juan'
'Chang, Jinling'
'Ruan, Hanli'

_publ_section_title
;
 Ergocytochalasin A, a polycyclic merocytochalasan from an endophytic
 fungus Phoma multirostrata XJ-2-1.
;
_journal_issue 21
_journal_name_full 'Organic &amp; biomolecular chemistry'
_journal_page_first 4056
_journal_page_last 4062
_journal_paper_doi 10.1039/d0ob00701c
_journal_volume 18
_journal_year 2020
_chemical_absolute_configuration ad
_chemical_formula_moiety 'C57 H77 N O6'
_chemical_formula_sum 'C57 H77 N O6'
_chemical_formula_weight 872.19
_space_group_crystal_system orthorhombic
_space_group_IT_number 19
_space_group_name_Hall 'P 2ac 2ab'
_space_group_name_H-M_alt 'P 21 21 21'
_atom_sites_solution_hydrogens mixed
_atom_sites_solution_primary dual
_audit_creation_date 2019-05-29
_audit_creation_method
;
Olex2 1.2
(compiled 2018.05.29 svn.r3508 for OlexSys, GUI svn.r5506)
;
_audit_update_record
;
2019-10-14 deposited with the CCDC.	2020-05-11 downloaded from the CCDC.
;
_cell_angle_alpha 90
_cell_angle_beta 90
_cell_angle_gamma 90
_cell_formula_units_Z 4
_cell_length_a 12.0080(10)
_cell_length_b 13.0066(10)
_cell_length_c 34.139(2)
_cell_measurement_reflns_used 45737
_cell_measurement_temperature 100.00(10)
_cell_measurement_theta_max 73.5460
_cell_measurement_theta_min 3.6210
_cell_volume 5331.9(7)
_computing_cell_refinement 'CrysAlisPro 1.171.39.28b (Rigaku OD, 2015)'
_computing_data_collection 'CrysAlisPro 1.171.39.28b (Rigaku OD, 2015)'
_computing_data_reduction 'CrysAlisPro 1.171.39.28b (Rigaku OD, 2015)'
_computing_molecular_graphics 'Olex2 (Dolomanov et al., 2009)'
_computing_publication_material 'Olex2 (Dolomanov et al., 2009)'
_computing_structure_refinement 'XL (Sheldrick, 2008)'
_computing_structure_solution 'ShelXT (Sheldrick, 2015)'
_diffrn_ambient_environment N~2~
_diffrn_ambient_temperature 100.00(10)
_diffrn_detector 'CCD plate'
_diffrn_measured_fraction_theta_full 0.998
_diffrn_measured_fraction_theta_max 0.998
_diffrn_measurement_details
;
List of Runs (angles in degrees, time in seconds):

  # Type    Start    End  Width  t~exp~   \w     \q     \k     \f   Frames
#--------------------------------------------------------------------------
  1  \w    -17.00   9.00   0.50    0.50    --    0.00 -82.00 120.00   52
  2  \w    -89.00 -37.00   0.50    0.50    --    0.00 -38.00  90.00  104
  3  \w    -32.00  30.00   0.50    0.50    --    0.00 -82.00-180.00  124
  4  \w    -31.00  30.00   0.50    0.50    --    0.00 -82.00  60.00  122
  5  \w    -43.00   1.00   0.50    0.50    --    0.00 -77.00 -90.00   88
  6  \w    -45.00 -13.00   0.50    0.50    --    0.00 -77.00 -30.00   64
  7  \w    -13.00  12.00   0.50    0.50    --    0.00 -38.00  90.00   50
  8  \w     55.00 105.00   0.50    1.00    --   94.60 -82.00 -30.00  100
  9  \w     71.00 175.00   0.50    1.00    --   94.60  15.00 -30.00  208
 10  \w     67.00 111.00   0.50    1.00    --   94.60 -30.00 -30.00   88
 11  \w     47.00 118.00   0.50    1.00    --   94.60 -61.00  90.00  142
 12  \w      7.00 117.00   0.50    1.00    --   94.60 -61.00-120.00  220
 13  \w     18.00  44.00   0.50    1.00    --   94.60 -61.00  90.00   52
 14  \w     13.00 107.00   0.50    1.00    --   94.60 -61.00  30.00  188
 15  \w      5.00  31.00   0.50    1.00    --   94.60 -82.00  90.00   52
 16  \w      9.00  51.00   0.50    1.00    --   94.60 -45.00-180.00   84
 17  \w      6.00  94.00   0.50    1.00    --   94.60 -15.00  60.00  176
 18  \w     82.00 126.00   0.50    1.00    --   94.60 -82.00  90.00   88
 19  \w     19.00 121.00   0.50    1.00    --   94.60 -82.00  30.00  204
 20  \w      8.00 126.00   0.50    1.00    --   94.60 -82.00-120.00  236
 21  \w     84.00 174.00   0.50    1.00    --   94.60  30.00   0.00  180
 22  \w     70.00 105.00   0.50    1.00    --   94.60 -82.00-150.00   70
 23  \w     13.00  38.00   0.50    1.00    --   94.60 -82.00 -60.00   50
 24  \w     95.00 121.00   0.50    1.00    --   94.60 -82.00 -60.00   52
 25  \w     76.00 101.00   0.50    1.00    --   94.60 -82.00   0.00   50
 26  \w     16.00  41.00   0.50    1.00    --   94.60 -30.00 -30.00   50
 27  \w     84.00 110.00   0.50    1.00    --   94.60 -82.00 150.00   52
;
_diffrn_measurement_device 'four-circle diffractometer'
_diffrn_measurement_device_type 'XtaLAB AFC12 (RINC): Kappa single'
_diffrn_measurement_method '\w scans'
_diffrn_orient_matrix_type 'CrysAlisPro convention (1999,Acta A55,543-557)'
_diffrn_orient_matrix_UB_11 0.0138122000
_diffrn_orient_matrix_UB_12 -0.0515967000
_diffrn_orient_matrix_UB_13 0.0403243000
_diffrn_orient_matrix_UB_21 -0.0897576000
_diffrn_orient_matrix_UB_22 0.0717499000
_diffrn_orient_matrix_UB_23 0.0171203000
_diffrn_orient_matrix_UB_31 -0.0906395000
_diffrn_orient_matrix_UB_32 -0.0788553000
_diffrn_orient_matrix_UB_33 -0.0108158000
_diffrn_radiation_monochromator graphite
_diffrn_radiation_probe x-ray
_diffrn_radiation_type CuK\a
_diffrn_radiation_wavelength 1.54184
_diffrn_reflns_av_R_equivalents 0.0219
_diffrn_reflns_av_unetI/netI 0.0122
_diffrn_reflns_Laue_measured_fraction_full 0.998
_diffrn_reflns_Laue_measured_fraction_max 0.998
_diffrn_reflns_limit_h_max 10
_diffrn_reflns_limit_h_min -14
_diffrn_reflns_limit_k_max 15
_diffrn_reflns_limit_k_min -15
_diffrn_reflns_limit_l_max 39
_diffrn_reflns_limit_l_min -40
_diffrn_reflns_number 56478
_diffrn_reflns_point_group_measured_fraction_full 0.999
_diffrn_reflns_point_group_measured_fraction_max 0.999
_diffrn_reflns_theta_full 64.978
_diffrn_reflns_theta_max 64.978
_diffrn_reflns_theta_min 3.637
_diffrn_source 'fine-focus sealed X-ray tube'
_diffrn_source_type 'Enhance (Cu) X-ray Source'
_exptl_absorpt_coefficient_mu 0.538
_exptl_absorpt_correction_T_max 1.00000
_exptl_absorpt_correction_T_min 0.57397
_exptl_absorpt_correction_type multi-scan
_exptl_absorpt_process_details
;
CrysAlisPro 1.171.39.28b (Rigaku Oxford Diffraction, 2015)
Empirical absorption correction using spherical harmonics,
 implemented in SCALE3 ABSPACK scaling algorithm.
;
_exptl_crystal_colour colourless
_exptl_crystal_colour_primary colourless
_exptl_crystal_density_diffrn 1.087
_exptl_crystal_description block
_exptl_crystal_F_000 1896
_exptl_crystal_size_max 0.12
_exptl_crystal_size_mid 0.1
_exptl_crystal_size_min 0.1
_refine_diff_density_max 0.332
_refine_diff_density_min -0.205
_refine_diff_density_rms 0.033
_refine_ls_abs_structure_details
;
 Flack x determined using 3878 quotients [(I+)-(I-)]/[(I+)+(I-)]
 (Parsons, Flack and Wagner, Acta Cryst. B69 (2013) 249-259).
;
_refine_ls_abs_structure_Flack 0.18(2)
_refine_ls_extinction_coef 0.00076(11)
_refine_ls_extinction_expression Fc^*^=kFc[1+0.001xFc^2^\l^3^/sin(2\q)]^-1/4^
_refine_ls_extinction_method 'SHELXL-2014/7 (Sheldrick 2014'
_refine_ls_goodness_of_fit_ref 1.050
_refine_ls_hydrogen_treatment constr
_refine_ls_matrix_type full
_refine_ls_number_parameters 587
_refine_ls_number_reflns 9055
_refine_ls_number_restraints 12
_refine_ls_restrained_S_all 1.056
_refine_ls_R_factor_all 0.0366
_refine_ls_R_factor_gt 0.0362
_refine_ls_shift/su_max 0.001
_refine_ls_shift/su_mean 0.000
_refine_ls_structure_factor_coef Fsqd
_refine_ls_weighting_details 'w=1/[\s^2^(Fo^2^)+(0.0485P)^2^+1.8393P] where P=(Fo^2^+2Fc^2^)/3'
_refine_ls_weighting_scheme calc
_refine_ls_wR_factor_gt 0.0954
_refine_ls_wR_factor_ref 0.0958
_reflns_Friedel_coverage 0.792
_reflns_Friedel_fraction_full 1.000
_reflns_Friedel_fraction_max 1.000
_reflns_number_gt 8920
_reflns_number_total 9055
_reflns_threshold_expression 'I > 2\s(I)'
_cod_data_source_file d0ob00701c2.cif
_cod_data_source_block 20190524_pms-41
_cod_depositor_comments 'Adding full bibliography for 7157500.cif.'
_cod_original_cell_volume 5332.0(7)
_cod_database_code 7157500
_shelx_shelxl_version_number 2014/7
_shelx_space_group_comment
;
The symmetry employed for this shelxl refinement is uniquely defined
by the following loop, which should always be used as a source of
symmetry information in preference to the above space-group names.
They are only intended as comments.
;
_shelx_estimated_absorpt_t_max 0.948
_shelx_estimated_absorpt_t_min 0.938
_reflns_odcompleteness_completeness 99.98
_reflns_odcompleteness_iscentric 1
_reflns_odcompleteness_theta 66.97
_olex2_refinement_description
;
1. Fixed Uiso
 At 1.2 times of:
  All C(H) groups, H1' of O1', All C(H,H) groups, All N(H) groups
 At 1.5 times of:
  All C(H,H,H) groups, H2A of O2
2. Uiso/Uaniso restraints and constraints
Uanis(C27) \\sim Ueq, Uanis(C28) \\sim Ueq: with sigma of 0.01 and sigma for
terminal atoms of 0.02
3.a Riding coordinates:
 O1'(H1')
3.b Ternary CH refined with riding coordinates:
 C3(H3), C3'(H3'), C4(H4), C5(H5), C7(H7), C7'(H7'), C8(H8), C9'(H9'),
 C15'(H15'), C16(H16), C17'(H17'), C20'(H20'), C21(H21), C22(H22), C24'(H24'),
 C25'(H25')
3.c Secondary CH2 refined with riding coordinates:
 C1'(H1'A,H1'B), C2'(H2'A,H2'B), C4'(H4'A,H4'B), C10(H10A,H10B), C11'(H11D,
 H11E), C12'(H12C,H12D), C15(H15A,H15B), C16'(H16A,H16B), C17(H17A,H17B),
 C18(H18A,H18B), C19(H19A,H19B)
3.d Aromatic/amide H refined with riding coordinates:
 C6'(H6'), C13(H13), C14(H14), C22'(H22'), C23'(H23'), C26(H26), C27(H27),
 C28(H28), C29(H29), C30(H30), N2(H2)
3.e X=CH2 refined with riding coordinates:
 C12(H12A,H12B)
3.f Idealised Me refined as rotating group:
 C11(H11A,H11B,H11C), C18'(H18C,H18D,H18E), C19'(H19C,H19D,H19E), C21'(H21A,
 H21B,H21C), C24(H24A,H24B,H24C), C26'(H26A,H26B,H26C), C27'(H27A,H27B,H27C),
 C28'(H28A,H28B,H28C)
3.g Idealised tetrahedral OH refined as rotating group:
 O2(H2A)
;
_olex2_submission_special_instructions 'No special instructions were received'
_oxdiff_exptl_absorpt_empirical_details
;
Empirical correction (ABSPACK) includes:
- Absorption correction using spherical harmonics
- Frame scaling
;
_oxdiff_exptl_absorpt_empirical_full_max 1.616
_oxdiff_exptl_absorpt_empirical_full_min 0.762

loop_
_space_group_symop_operation_xyz
'x, y, z'
'-x+1/2, -y, z+1/2'
'-x, y+1/2, -z+1/2'
'x+1/2, -y+1/2, -z'

loop_
_atom_site_label
_atom_site_type_symbol
_atom_site_fract_x
_atom_site_fract_y
_atom_site_fract_z
_atom_site_U_iso_or_equiv
_atom_site_adp_type
_atom_site_occupancy
_atom_site_site_symmetry_order
_atom_site_calc_flag
_atom_site_refinement_flags_posn
_atom_site_refinement_flags_adp
_atom_site_refinement_flags_occupancy
_atom_site_disorder_assembly
_atom_site_disorder_group
C1 C 0.6999(2) 0.55515(19) 0.74944(7) 0.0296(5) Uani 1 1 d . . . . .
C1' C 1.0953(2) 0.80840(19) 0.64396(7) 0.0337(5) Uani 1 1 d . . . . .
H1'A H 1.0963 0.8537 0.6214 0.040 Uiso 1 1 calc R . . . .
H1'B H 1.0283 0.8234 0.6587 0.040 Uiso 1 1 calc R . . . .
C2' C 1.1960(2) 0.8329(2) 0.66955(8) 0.0368(6) Uani 1 1 d . . . . .
H2'A H 1.2635 0.8261 0.6542 0.044 Uiso 1 1 calc R . . . .
H2'B H 1.1912 0.9034 0.6787 0.044 Uiso 1 1 calc R . . . .
C3 C 0.8045(2) 0.69764(18) 0.77237(6) 0.0281(5) Uani 1 1 d . . . . .
H3 H 0.7695 0.7607 0.7822 0.034 Uiso 1 1 calc R . . . .
C3' C 1.2011(2) 0.76129(19) 0.70423(7) 0.0303(5) Uani 1 1 d . . . . .
H3' H 1.1334 0.7691 0.7200 0.036 Uiso 1 1 calc R . . . .
C4 C 0.81086(19) 0.70113(18) 0.72674(6) 0.0260(5) Uani 1 1 d . . . . .
H4 H 0.8862 0.6814 0.7187 0.031 Uiso 1 1 calc R . . . .
C4' C 1.2101(2) 0.65172(19) 0.68992(7) 0.0321(5) Uani 1 1 d . . . . .
H4'A H 1.2810 0.6430 0.6767 0.039 Uiso 1 1 calc R . . . .
H4'B H 1.2093 0.6059 0.7123 0.039 Uiso 1 1 calc R . . . .
C5 C 0.78528(19) 0.80892(17) 0.71006(6) 0.0255(5) Uani 1 1 d . . . . .
H5 H 0.7911 0.8038 0.6815 0.031 Uiso 1 1 calc R . . . .
C5' C 1.1181(2) 0.62121(18) 0.66242(7) 0.0291(5) Uani 1 1 d . . . . .
C6 C 0.6672(2) 0.83970(18) 0.71912(6) 0.0281(5) Uani 1 1 d . . . . .
C6' C 1.0708(2) 0.52924(19) 0.66508(7) 0.0319(5) Uani 1 1 d . . . . .
H6' H 1.0902 0.4887 0.6865 0.038 Uiso 1 1 calc R . . . .
C7 C 0.5788(2) 0.75687(18) 0.71294(7) 0.0282(5) Uani 1 1 d . . . . .
H7 H 0.5486 0.7368 0.7385 0.034 Uiso 1 1 calc R . . . .
C7' C 0.9889(2) 0.48522(18) 0.63661(7) 0.0301(5) Uani 1 1 d . . . . .
H7' H 1.0306 0.4359 0.6206 0.036 Uiso 1 1 calc R . . . .
C8 C 0.6233(2) 0.66082(18) 0.69225(6) 0.0262(5) Uani 1 1 d . . . . .
H8 H 0.6460 0.6823 0.6659 0.031 Uiso 1 1 calc R . . . .
C8' C 0.9431(2) 0.56381(18) 0.60862(7) 0.0291(5) Uani 1 1 d . . . . .
C9 C 0.7290(2) 0.61773(17) 0.71260(6) 0.0260(5) Uani 1 1 d . . . . .
C9' C 0.9676(2) 0.67596(18) 0.61607(7) 0.0290(5) Uani 1 1 d . . . . .
H9' H 0.9210 0.6951 0.6385 0.035 Uiso 1 1 calc R . . . .
C10 C 0.9196(2) 0.6852(2) 0.79070(7) 0.0330(5) Uani 1 1 d . . . . .
H10A H 0.9523 0.6218 0.7812 0.040 Uiso 1 1 calc R . . . .
H10B H 0.9665 0.7413 0.7819 0.040 Uiso 1 1 calc R . . . .
C10' C 1.0889(2) 0.69616(18) 0.62932(7) 0.0292(5) Uani 1 1 d . . . . .
C11 C 0.8717(2) 0.88799(19) 0.72324(7) 0.0324(5) Uani 1 1 d . . . . .
H11A H 0.8627 0.9014 0.7507 0.049 Uiso 1 1 calc GR . . . .
H11B H 0.8615 0.9506 0.7088 0.049 Uiso 1 1 calc GR . . . .
H11C H 0.9451 0.8616 0.7185 0.049 Uiso 1 1 calc GR . . . .
C11' C 0.9255(2) 0.7411(2) 0.58187(8) 0.0370(6) Uani 1 1 d . . . . .
H11D H 0.9770 0.7350 0.5601 0.044 Uiso 1 1 calc R . . . .
H11E H 0.9234 0.8127 0.5897 0.044 Uiso 1 1 calc R . . . .
C12 C 0.6358(2) 0.9318(2) 0.73107(7) 0.0336(5) Uani 1 1 d . . . . .
H12A H 0.6884 0.9835 0.7345 0.040 Uiso 1 1 calc R . . . .
H12B H 0.5610 0.9449 0.7361 0.040 Uiso 1 1 calc R . . . .
C12' C 0.8087(2) 0.70777(19) 0.56847(8) 0.0375(6) Uani 1 1 d . . . . .
H12C H 0.7832 0.7537 0.5480 0.045 Uiso 1 1 calc R . . . .
H12D H 0.7574 0.7135 0.5903 0.045 Uiso 1 1 calc R . . . .
C13 C 0.5336(2) 0.58156(19) 0.68710(7) 0.0300(5) Uani 1 1 d . . . . .
H13 H 0.4936 0.5618 0.7092 0.036 Uiso 1 1 calc R . . . .
C13' C 0.8073(2) 0.59597(19) 0.55296(7) 0.0326(5) Uani 1 1 d . . . . .
C14 C 0.5078(2) 0.53810(19) 0.65343(7) 0.0336(6) Uani 1 1 d . . . . .
H14 H 0.5420 0.5648 0.6312 0.040 Uiso 1 1 calc R . . . .
C14' C 0.8724(2) 0.52993(18) 0.58168(6) 0.0299(5) Uani 1 1 d . . . . .
C15 C 0.4288(2) 0.4498(2) 0.64719(7) 0.0357(6) Uani 1 1 d . . . . .
H15A H 0.3817 0.4638 0.6247 0.043 Uiso 1 1 calc R . . . .
H15B H 0.3814 0.4421 0.6700 0.043 Uiso 1 1 calc R . . . .
C15' C 0.8275(2) 0.42133(18) 0.58338(7) 0.0315(5) Uani 1 1 d . . . . .
H15' H 0.8816 0.3723 0.5727 0.038 Uiso 1 1 calc R . . . .
C16 C 0.4948(2) 0.34872(19) 0.64022(7) 0.0353(6) Uani 1 1 d . . . . .
H16 H 0.5658 0.3679 0.6281 0.042 Uiso 1 1 calc R . . . .
C16' C 0.7225(2) 0.42642(18) 0.55743(7) 0.0332(6) Uani 1 1 d . . . . .
H16A H 0.6622 0.3874 0.5691 0.040 Uiso 1 1 calc R . . . .
H16B H 0.7378 0.3987 0.5316 0.040 Uiso 1 1 calc R . . . .
C17 C 0.5220(3) 0.2981(2) 0.67920(8) 0.0437(7) Uani 1 1 d . . . . .
H17A H 0.4538 0.2695 0.6899 0.052 Uiso 1 1 calc R . . . .
H17B H 0.5474 0.3509 0.6972 0.052 Uiso 1 1 calc R . . . .
C17' C 0.6917(2) 0.54134(18) 0.55474(7) 0.0309(5) Uani 1 1 d . . . . .
H17' H 0.6583 0.5600 0.5800 0.037 Uiso 1 1 calc R . . . .
C18 C 0.6100(3) 0.2126(2) 0.67800(8) 0.0412(6) Uani 1 1 d . . . . .
H18A H 0.6045 0.1724 0.7018 0.049 Uiso 1 1 calc R . . . .
H18B H 0.5936 0.1673 0.6562 0.049 Uiso 1 1 calc R . . . .
C18' C 0.8591(3) 0.5901(2) 0.51183(7) 0.0452(7) Uani 1 1 d . . . . .
H18C H 0.8135 0.6277 0.4937 0.068 Uiso 1 1 calc GR . . . .
H18D H 0.8635 0.5195 0.5037 0.068 Uiso 1 1 calc GR . . . .
H18E H 0.9325 0.6193 0.5124 0.068 Uiso 1 1 calc GR . . . .
C19 C 0.7290(3) 0.2515(2) 0.67386(8) 0.0417(7) Uani 1 1 d . . . . .
H19A H 0.7796 0.1977 0.6823 0.050 Uiso 1 1 calc R . . . .
H19B H 0.7391 0.3097 0.6913 0.050 Uiso 1 1 calc R . . . .
C19' C 1.1729(2) 0.6776(2) 0.59596(8) 0.0437(7) Uani 1 1 d . . . . .
H19C H 1.1626 0.7285 0.5760 0.066 Uiso 1 1 calc GR . . . .
H19D H 1.1611 0.6104 0.5850 0.066 Uiso 1 1 calc GR . . . .
H19E H 1.2473 0.6821 0.6061 0.066 Uiso 1 1 calc GR . . . .
C20 C 0.7609(3) 0.28431(19) 0.63232(7) 0.0381(6) Uani 1 1 d . . . . .
C20' C 0.6037(2) 0.5646(2) 0.52323(7) 0.0396(6) Uani 1 1 d . . . . .
H20' H 0.6332 0.5425 0.4978 0.047 Uiso 1 1 calc R . . . .
C21 C 0.7989(2) 0.39517(18) 0.62664(7) 0.0309(5) Uani 1 1 d . . . . .
H21 H 0.7350 0.4384 0.6336 0.037 Uiso 1 1 calc R . . . .
C21' C 0.5741(3) 0.6795(2) 0.52040(9) 0.0526(8) Uani 1 1 d . . . . .
H21A H 0.5550 0.7050 0.5459 0.079 Uiso 1 1 calc GR . . . .
H21B H 0.5119 0.6883 0.5030 0.079 Uiso 1 1 calc GR . . . .
H21C H 0.6370 0.7170 0.5105 0.079 Uiso 1 1 calc GR . . . .
C22 C 0.8933(2) 0.42282(18) 0.65650(7) 0.0299(5) Uani 1 1 d . . . . .
H22 H 0.9254 0.3580 0.6658 0.036 Uiso 1 1 calc R . . . .
C22' C 0.4977(2) 0.50521(19) 0.53118(7) 0.0341(6) Uani 1 1 d . . . . .
H22' H 0.4705 0.5067 0.5567 0.041 Uiso 1 1 calc R . . . .
C23 C 0.8533(2) 0.48140(18) 0.69213(7) 0.0284(5) Uani 1 1 d . . . . .
C23' C 0.4407(2) 0.4518(2) 0.50542(7) 0.0350(6) Uani 1 1 d . . . . .
H23' H 0.4701 0.4485 0.4802 0.042 Uiso 1 1 calc R . . . .
C24 C 0.4358(3) 0.2770(2) 0.61177(10) 0.0520(8) Uani 1 1 d . . . . .
H24A H 0.3676 0.2532 0.6233 0.078 Uiso 1 1 calc GR . . . .
H24B H 0.4830 0.2193 0.6061 0.078 Uiso 1 1 calc GR . . . .
H24C H 0.4197 0.3133 0.5880 0.078 Uiso 1 1 calc GR . . . .
C24' C 0.3327(2) 0.3954(2) 0.51219(7) 0.0341(6) Uani 1 1 d . . . . .
H24' H 0.3093 0.4076 0.5393 0.041 Uiso 1 1 calc R . . . .
C25 C 0.9205(2) 0.6833(2) 0.83503(7) 0.0374(6) Uani 1 1 d . . . . .
C25' C 0.2400(2) 0.4354(2) 0.48467(7) 0.0377(6) Uani 1 1 d . . . . .
H25' H 0.2666 0.4274 0.4577 0.045 Uiso 1 1 calc R . . . .
C26 C 0.9865(3) 0.6130(3) 0.85452(9) 0.0642(10) Uani 1 1 d . . . . .
H26 H 1.0252 0.5635 0.8403 0.077 Uiso 1 1 calc R . . . .
C26' C 0.2172(3) 0.5493(2) 0.49126(10) 0.0536(8) Uani 1 1 d . . . . .
H26A H 0.1883 0.5594 0.5172 0.080 Uiso 1 1 calc GR . . . .
H26B H 0.1638 0.5731 0.4724 0.080 Uiso 1 1 calc GR . . . .
H26C H 0.2852 0.5874 0.4883 0.080 Uiso 1 1 calc GR . . . .
C27 C 0.9958(4) 0.6156(4) 0.89544(10) 0.0844(14) Uani 1 1 d . U . . .
H27 H 1.0425 0.5693 0.9081 0.101 Uiso 1 1 calc R . . . .
C27' C 0.1316(3) 0.3764(3) 0.48821(10) 0.0522(7) Uani 1 1 d . . . . .
H27A H 0.1444 0.3053 0.4822 0.078 Uiso 1 1 calc GR . . . .
H27B H 0.0781 0.4042 0.4702 0.078 Uiso 1 1 calc GR . . . .
H27C H 0.1036 0.3825 0.5145 0.078 Uiso 1 1 calc GR . . . .
C28 C 0.9363(3) 0.6860(3) 0.91682(9) 0.0670(10) Uani 1 1 d . U . . .
H28 H 0.9417 0.6867 0.9440 0.080 Uiso 1 1 calc R . . . .
C28' C 0.3507(3) 0.2792(2) 0.50690(8) 0.0425(6) Uani 1 1 d . . . . .
H28A H 0.3613 0.2642 0.4796 0.064 Uiso 1 1 calc GR . . . .
H28B H 0.2867 0.2427 0.5164 0.064 Uiso 1 1 calc GR . . . .
H28C H 0.4154 0.2582 0.5213 0.064 Uiso 1 1 calc GR . . . .
C29 C 0.8686(3) 0.7559(2) 0.89791(8) 0.0430(7) Uani 1 1 d . . . . .
H29 H 0.8275 0.8034 0.9123 0.052 Uiso 1 1 calc R . . . .
C30 C 0.8620(2) 0.75488(19) 0.85722(7) 0.0331(5) Uani 1 1 d . . . . .
H30 H 0.8176 0.8032 0.8446 0.040 Uiso 1 1 calc R . . . .
N2 N 0.73319(17) 0.61010(16) 0.78064(5) 0.0304(4) Uani 1 1 d . . . . .
H2 H 0.7135 0.5944 0.8041 0.037 Uiso 1 1 calc R . . . .
O1 O 0.65013(15) 0.47382(13) 0.74973(5) 0.0347(4) Uani 1 1 d . . . . .
O1' O 1.29720(14) 0.78049(14) 0.72827(5) 0.0349(4) Uani 1 1 d . . . . .
H1' H 1.2933 0.8492 0.7385 0.042 Uiso 1 1 d R . . . .
O2 O 0.49091(15) 0.79807(15) 0.68960(5) 0.0369(4) Uani 1 1 d . . . . .
H2A H 0.4310 0.7868 0.7003 0.055 Uiso 1 1 calc GR . . . .
O3 O 0.77690(13) 0.55300(12) 0.68226(4) 0.0264(3) Uani 1 1 d . . . . .
O4 O 0.88822(15) 0.46932(13) 0.72491(5) 0.0343(4) Uani 1 1 d . . . . .
O5 O 0.7545(2) 0.22468(14) 0.60526(5) 0.0489(5) Uani 1 1 d . . . . .

loop_
_atom_site_aniso_label
_atom_site_aniso_U_11
_atom_site_aniso_U_22
_atom_site_aniso_U_33
_atom_site_aniso_U_23
_atom_site_aniso_U_13
_atom_site_aniso_U_12
C1 0.0318(12) 0.0340(12) 0.0231(11) 0.0058(10) 0.0004(10) -0.0021(11)
C1' 0.0405(14) 0.0304(13) 0.0303(12) 0.0024(10) -0.0055(11) -0.0026(11)
C2' 0.0433(14) 0.0324(13) 0.0347(13) 0.0012(11) -0.0072(11) -0.0029(11)
C3 0.0375(13) 0.0317(12) 0.0151(10) -0.0019(9) 0.0024(9) -0.0018(10)
C3' 0.0298(12) 0.0374(13) 0.0237(11) -0.0013(10) -0.0016(9) 0.0022(10)
C4 0.0296(12) 0.0307(12) 0.0176(10) -0.0036(9) 0.0000(9) -0.0016(9)
C4' 0.0318(12) 0.0346(13) 0.0299(12) 0.0000(10) -0.0005(10) 0.0043(10)
C5 0.0339(12) 0.0269(11) 0.0157(10) -0.0037(9) 0.0044(9) -0.0027(10)
C5' 0.0335(12) 0.0285(12) 0.0252(11) -0.0014(9) 0.0011(10) 0.0064(10)
C6 0.0342(12) 0.0320(12) 0.0180(10) -0.0026(9) 0.0022(9) -0.0024(10)
C6' 0.0397(13) 0.0290(12) 0.0270(12) 0.0023(10) -0.0005(10) 0.0058(11)
C7 0.0331(12) 0.0336(12) 0.0179(11) -0.0021(9) 0.0012(9) -0.0037(10)
C7' 0.0391(13) 0.0258(11) 0.0253(11) -0.0006(9) 0.0040(10) 0.0013(10)
C8 0.0337(12) 0.0282(11) 0.0169(10) 0.0017(9) 0.0009(9) -0.0053(10)
C8' 0.0386(13) 0.0268(12) 0.0219(11) -0.0003(9) 0.0064(10) 0.0007(10)
C9 0.0334(12) 0.0286(11) 0.0160(10) -0.0030(9) 0.0040(9) -0.0031(10)
C9' 0.0371(13) 0.0274(12) 0.0225(11) 0.0013(9) -0.0008(9) -0.0038(10)
C10 0.0397(13) 0.0394(13) 0.0200(11) -0.0039(10) -0.0007(10) -0.0027(11)
C10' 0.0391(13) 0.0274(12) 0.0210(11) 0.0014(9) 0.0006(10) -0.0023(10)
C11 0.0359(13) 0.0320(12) 0.0294(12) -0.0066(10) 0.0013(10) -0.0042(10)
C11' 0.0502(15) 0.0308(12) 0.0299(13) 0.0063(10) -0.0077(12) -0.0105(11)
C12 0.0346(13) 0.0335(13) 0.0326(13) -0.0088(10) 0.0020(10) -0.0023(10)
C12' 0.0541(16) 0.0266(12) 0.0319(13) 0.0073(10) -0.0133(12) -0.0093(11)
C13 0.0353(12) 0.0324(13) 0.0223(11) 0.0053(10) 0.0000(10) -0.0069(10)
C13' 0.0458(14) 0.0339(13) 0.0181(11) 0.0016(9) -0.0016(10) -0.0098(11)
C14 0.0413(14) 0.0351(13) 0.0242(12) 0.0018(10) 0.0005(10) -0.0086(11)
C14' 0.0422(14) 0.0276(12) 0.0200(11) 0.0003(9) 0.0052(10) -0.0026(10)
C15 0.0446(14) 0.0354(13) 0.0272(12) 0.0014(10) -0.0021(11) -0.0122(12)
C15' 0.0474(14) 0.0254(12) 0.0218(11) -0.0048(9) 0.0031(10) -0.0037(10)
C16 0.0432(14) 0.0341(13) 0.0285(12) -0.0005(10) -0.0016(11) -0.0124(11)
C16' 0.0507(15) 0.0289(12) 0.0200(11) -0.0042(9) 0.0021(10) -0.0078(11)
C17 0.0680(19) 0.0361(14) 0.0271(13) 0.0012(11) 0.0070(13) -0.0072(14)
C17' 0.0466(14) 0.0279(12) 0.0182(11) 0.0005(9) -0.0013(10) -0.0100(11)
C18 0.0695(19) 0.0273(12) 0.0268(12) 0.0039(10) 0.0025(12) -0.0101(13)
C18' 0.0561(17) 0.0576(18) 0.0220(12) 0.0054(12) 0.0020(12) -0.0225(15)
C19 0.0679(18) 0.0307(13) 0.0264(13) 0.0023(10) -0.0004(13) -0.0087(13)
C19' 0.0444(15) 0.0578(17) 0.0289(13) -0.0055(12) 0.0063(11) -0.0053(13)
C20 0.0590(17) 0.0270(12) 0.0281(13) 0.0004(10) 0.0040(12) -0.0062(12)
C20' 0.0571(17) 0.0385(14) 0.0231(12) 0.0069(10) -0.0072(11) -0.0149(13)
C21 0.0463(14) 0.0249(11) 0.0215(11) -0.0030(9) 0.0015(10) -0.0042(11)
C21' 0.066(2) 0.0402(16) 0.0513(17) 0.0185(13) -0.0290(16) -0.0121(15)
C22 0.0429(13) 0.0229(11) 0.0238(11) 0.0001(9) 0.0014(10) 0.0010(10)
C22' 0.0493(15) 0.0326(13) 0.0204(11) 0.0020(10) -0.0024(11) -0.0044(12)
C23 0.0357(12) 0.0264(11) 0.0232(11) 0.0001(9) 0.0011(10) -0.0042(10)
C23' 0.0456(15) 0.0370(13) 0.0223(11) -0.0023(10) 0.0046(11) -0.0059(12)
C24 0.0594(19) 0.0443(17) 0.0524(18) -0.0122(14) -0.0109(15) -0.0115(15)
C24' 0.0471(14) 0.0359(13) 0.0192(11) -0.0041(10) 0.0015(10) -0.0066(11)
C25 0.0419(14) 0.0483(15) 0.0219(12) -0.0031(11) -0.0057(10) -0.0041(12)
C25' 0.0493(15) 0.0394(14) 0.0245(12) -0.0011(10) 0.0034(11) -0.0025(12)
C26 0.083(2) 0.082(2) 0.0273(14) -0.0024(15) -0.0047(15) 0.037(2)
C26' 0.072(2) 0.0414(16) 0.0475(17) 0.0024(13) -0.0041(16) -0.0002(15)
C27 0.117(3) 0.108(3) 0.0288(16) 0.0004(18) -0.0102(19) 0.056(3)
C27' 0.0485(17) 0.0521(18) 0.0559(18) 0.0047(15) -0.0042(14) -0.0031(14)
C28 0.095(3) 0.084(2) 0.0222(14) -0.0032(15) -0.0074(15) 0.025(2)
C28' 0.0529(17) 0.0369(14) 0.0379(14) -0.0092(11) 0.0006(13) -0.0059(13)
C29 0.0592(17) 0.0474(16) 0.0225(13) -0.0046(11) -0.0008(12) -0.0012(14)
C30 0.0480(15) 0.0291(12) 0.0223(12) 0.0003(9) -0.0015(11) -0.0066(11)
N2 0.0399(11) 0.0373(11) 0.0142(9) 0.0036(8) 0.0031(8) -0.0036(9)
O1 0.0402(9) 0.0345(9) 0.0293(9) 0.0096(7) -0.0022(7) -0.0086(8)
O1' 0.0383(9) 0.0369(9) 0.0294(9) -0.0052(7) -0.0077(8) 0.0047(8)
O2 0.0349(9) 0.0401(10) 0.0358(10) -0.0004(8) -0.0058(8) -0.0020(8)
O3 0.0358(9) 0.0239(8) 0.0194(7) -0.0027(6) 0.0007(6) -0.0014(7)
O4 0.0438(10) 0.0356(9) 0.0234(8) 0.0007(7) -0.0027(7) 0.0018(8)
O5 0.0892(16) 0.0275(9) 0.0300(9) -0.0066(8) 0.0050(10) -0.0137(10)

loop_
_atom_type_symbol
_atom_type_description
_atom_type_scat_dispersion_real
_atom_type_scat_dispersion_imag
_atom_type_scat_source
C C 0.0181 0.0091 'International Tables Vol C Tables 4.2.6.8 and 6.1.1.4'
H H 0.0000 0.0000 'International Tables Vol C Tables 4.2.6.8 and 6.1.1.4'
N N 0.0311 0.0180 'International Tables Vol C Tables 4.2.6.8 and 6.1.1.4'
O O 0.0492 0.0322 'International Tables Vol C Tables 4.2.6.8 and 6.1.1.4'

loop_
_geom_angle_atom_site_label_1
_geom_angle_atom_site_label_2
_geom_angle_atom_site_label_3
_geom_angle
_geom_angle_site_symmetry_1
_geom_angle_site_symmetry_3
_geom_angle_publ_flag
N2 C1 C9 107.42(19) . . ?
O1 C1 C9 125.4(2) . . ?
O1 C1 N2 127.1(2) . . ?
H1'A C1' H1'B 107.5 . . ?
C2' C1' H1'A 108.5 . . ?
C2' C1' H1'B 108.5 . . ?
C2' C1' C10' 115.0(2) . . ?
C10' C1' H1'A 108.5 . . ?
C10' C1' H1'B 108.5 . . ?
C1' C2' H2'A 109.5 . . ?
C1' C2' H2'B 109.5 . . ?
H2'A C2' H2'B 108.1 . . ?
C3' C2' C1' 110.6(2) . . ?
C3' C2' H2'A 109.5 . . ?
C3' C2' H2'B 109.5 . . ?
C4 C3 H3 109.7 . . ?
C10 C3 H3 109.7 . . ?
C10 C3 C4 111.58(19) . . ?
N2 C3 H3 109.7 . . ?
N2 C3 C4 104.23(18) . . ?
N2 C3 C10 111.79(19) . . ?
C2' C3' H3' 109.5 . . ?
C2' C3' C4' 109.4(2) . . ?
C4' C3' H3' 109.5 . . ?
O1' C3' C2' 111.9(2) . . ?
O1' C3' H3' 109.5 . . ?
O1' C3' C4' 106.89(19) . . ?
C3 C4 H4 108.5 . . ?
C5 C4 C3 112.64(18) . . ?
C5 C4 H4 108.5 . . ?
C9 C4 C3 105.11(18) . . ?
C9 C4 H4 108.5 . . ?
C9 C4 C5 113.36(18) . . ?
C3' C4' H4'A 108.9 . . ?
C3' C4' H4'B 108.9 . . ?
H4'A C4' H4'B 107.7 . . ?
C5' C4' C3' 113.5(2) . . ?
C5' C4' H4'A 108.9 . . ?
C5' C4' H4'B 108.9 . . ?
C4 C5 H5 106.9 . . ?
C6 C5 C4 110.67(19) . . ?
C6 C5 H5 106.9 . . ?
C6 C5 C11 113.56(19) . . ?
C11 C5 C4 111.55(19) . . ?
C11 C5 H5 106.9 . . ?
C4' C5' C10' 117.4(2) . . ?
C6' C5' C4' 120.6(2) . . ?
C6' C5' C10' 121.7(2) . . ?
C5 C6 C7 116.01(19) . . ?
C12 C6 C5 125.1(2) . . ?
C12 C6 C7 118.9(2) . . ?
C5' C6' H6' 117.2 . . ?
C5' C6' C7' 125.6(2) . . ?
C7' C6' H6' 117.2 . . ?
C6 C7 H7 108.8 . . ?
C6 C7 C8 113.37(19) . . ?
C8 C7 H7 108.8 . . ?
O2 C7 C6 109.05(19) . . ?
O2 C7 H7 108.8 . . ?
O2 C7 C8 107.88(18) . . ?
C6' C7' H7' 106.1 . . ?
C6' C7' C8' 113.2(2) . . ?
C6' C7' C22 113.55(19) . . ?
C8' C7' H7' 106.1 . . ?
C8' C7' C22 111.1(2) . . ?
C22 C7' H7' 106.1 . . ?
C7 C8 H8 106.7 . . ?
C7 C8 C9 111.94(18) . . ?
C9 C8 H8 106.7 . . ?
C13 C8 C7 111.3(2) . . ?
C13 C8 H8 106.7 . . ?
C13 C8 C9 113.02(19) . . ?
C7' C8' C9' 118.6(2) . . ?
C14' C8' C7' 116.7(2) . . ?
C14' C8' C9' 124.2(2) . . ?
C1 C9 C4 105.12(17) . . ?
C1 C9 C8 111.86(19) . . ?
C4 C9 C8 114.05(19) . . ?
O3 C9 C1 111.46(18) . . ?
O3 C9 C4 112.21(18) . . ?
O3 C9 C8 102.36(16) . . ?
C8' C9' H9' 105.4 . . ?
C8' C9' C10' 113.4(2) . . ?
C8' C9' C11' 110.0(2) . . ?
C10' C9' H9' 105.4 . . ?
C11' C9' H9' 105.4 . . ?
C11' C9' C10' 116.1(2) . . ?
C3 C10 H10A 108.6 . . ?
C3 C10 H10B 108.6 . . ?
H10A C10 H10B 107.6 . . ?
C25 C10 C3 114.7(2) . . ?
C25 C10 H10A 108.6 . . ?
C25 C10 H10B 108.6 . . ?
C1' C10' C9' 107.6(2) . . ?
C5' C10' C1' 110.55(19) . . ?
C5' C10' C9' 108.84(19) . . ?
C5' C10' C19' 107.2(2) . . ?
C19' C10' C1' 110.8(2) . . ?
C19' C10' C9' 111.9(2) . . ?
C5 C11 H11A 109.5 . . ?
C5 C11 H11B 109.5 . . ?
C5 C11 H11C 109.5 . . ?
H11A C11 H11B 109.5 . . ?
H11A C11 H11C 109.5 . . ?
H11B C11 H11C 109.5 . . ?
C9' C11' H11D 109.2 . . ?
C9' C11' H11E 109.2 . . ?
C9' C11' C12' 111.9(2) . . ?
H11D C11' H11E 107.9 . . ?
C12' C11' H11D 109.2 . . ?
C12' C11' H11E 109.2 . . ?
C6 C12 H12A 120.0 . . ?
C6 C12 H12B 120.0 . . ?
H12A C12 H12B 120.0 . . ?
C11' C12' H12C 109.2 . . ?
C11' C12' H12D 109.2 . . ?
C11' C12' C13' 112.1(2) . . ?
H12C C12' H12D 107.9 . . ?
C13' C12' H12C 109.2 . . ?
C13' C12' H12D 109.2 . . ?
C8 C13 H13 117.8 . . ?
C14 C13 C8 124.4(2) . . ?
C14 C13 H13 117.8 . . ?
C12' C13' C17' 115.1(2) . . ?
C14' C13' C12' 107.75(19) . . ?
C14' C13' C17' 100.09(19) . . ?
C14' C13' C18' 110.7(2) . . ?
C18' C13' C12' 110.8(2) . . ?
C18' C13' C17' 111.9(2) . . ?
C13 C14 H14 116.6 . . ?
C13 C14 C15 126.8(2) . . ?
C15 C14 H14 116.6 . . ?
C8' C14' C13' 126.1(2) . . ?
C8' C14' C15' 120.8(2) . . ?
C15' C14' C13' 111.6(2) . . ?
C14 C15 H15A 109.6 . . ?
C14 C15 H15B 109.6 . . ?
C14 C15 C16 110.3(2) . . ?
H15A C15 H15B 108.1 . . ?
C16 C15 H15A 109.6 . . ?
C16 C15 H15B 109.6 . . ?
C14' C15' H15' 110.9 . . ?
C14' C15' C16' 103.27(19) . . ?
C14' C15' C21 108.63(18) . . ?
C16' C15' H15' 110.9 . . ?
C16' C15' C21 112.0(2) . . ?
C21 C15' H15' 110.9 . . ?
C15 C16 H16 107.0 . . ?
C17 C16 C15 110.0(2) . . ?
C17 C16 H16 107.0 . . ?
C17 C16 C24 113.1(2) . . ?
C24 C16 C15 112.3(2) . . ?
C24 C16 H16 107.0 . . ?
C15' C16' H16A 110.6 . . ?
C15' C16' H16B 110.6 . . ?
C15' C16' C17' 105.79(19) . . ?
H16A C16' H16B 108.7 . . ?
C17' C16' H16A 110.6 . . ?
C17' C16' H16B 110.6 . . ?
C16 C17 H17A 108.3 . . ?
C16 C17 H17B 108.3 . . ?
C16 C17 C18 116.0(2) . . ?
H17A C17 H17B 107.4 . . ?
C18 C17 H17A 108.3 . . ?
C18 C17 H17B 108.3 . . ?
C13' C17' H17' 106.6 . . ?
C16' C17' C13' 103.3(2) . . ?
C16' C17' H17' 106.6 . . ?
C20' C17' C13' 119.6(2) . . ?
C20' C17' C16' 113.4(2) . . ?
C20' C17' H17' 106.6 . . ?
C17 C18 H18A 108.7 . . ?
C17 C18 H18B 108.7 . . ?
H18A C18 H18B 107.6 . . ?
C19 C18 C17 114.1(2) . . ?
C19 C18 H18A 108.7 . . ?
C19 C18 H18B 108.7 . . ?
C13' C18' H18C 109.5 . . ?
C13' C18' H18D 109.5 . . ?
C13' C18' H18E 109.5 . . ?
H18C C18' H18D 109.5 . . ?
H18C C18' H18E 109.5 . . ?
H18D C18' H18E 109.5 . . ?
C18 C19 H19A 108.7 . . ?
C18 C19 H19B 108.7 . . ?
C18 C19 C20 114.4(2) . . ?
H19A C19 H19B 107.6 . . ?
C20 C19 H19A 108.7 . . ?
C20 C19 H19B 108.7 . . ?
C10' C19' H19C 109.5 . . ?
C10' C19' H19D 109.5 . . ?
C10' C19' H19E 109.5 . . ?
H19C C19' H19D 109.5 . . ?
H19C C19' H19E 109.5 . . ?
H19D C19' H19E 109.5 . . ?
C21 C20 C19 117.2(2) . . ?
O5 C20 C19 120.9(2) . . ?
O5 C20 C21 121.9(2) . . ?
C17' C20' H20' 108.2 . . ?
C17' C20' C21' 113.2(2) . . ?
C21' C20' H20' 108.2 . . ?
C22' C20' C17' 110.6(2) . . ?
C22' C20' H20' 108.2 . . ?
C22' C20' C21' 108.2(3) . . ?
C15' C21 H21 106.1 . . ?
C15' C21 C22 114.1(2) . . ?
C20 C21 C15' 113.20(19) . . ?
C20 C21 H21 106.1 . . ?
C20 C21 C22 110.5(2) . . ?
C22 C21 H21 106.1 . . ?
C20' C21' H21A 109.5 . . ?
C20' C21' H21B 109.5 . . ?
C20' C21' H21C 109.5 . . ?
H21A C21' H21B 109.5 . . ?
H21A C21' H21C 109.5 . . ?
H21B C21' H21C 109.5 . . ?
C7' C22 C21 111.63(19) . . ?
C7' C22 H22 107.3 . . ?
C21 C22 H22 107.3 . . ?
C23 C22 C7' 108.73(19) . . ?
C23 C22 C21 114.1(2) . . ?
C23 C22 H22 107.3 . . ?
C20' C22' H22' 117.0 . . ?
C23' C22' C20' 126.0(2) . . ?
C23' C22' H22' 117.0 . . ?
O3 C23 C22 111.25(19) . . ?
O4 C23 C22 124.8(2) . . ?
O4 C23 O3 123.9(2) . . ?
C22' C23' H23' 116.4 . . ?
C22' C23' C24' 127.1(2) . . ?
C24' C23' H23' 116.4 . . ?
C16 C24 H24A 109.5 . . ?
C16 C24 H24B 109.5 . . ?
C16 C24 H24C 109.5 . . ?
H24A C24 H24B 109.5 . . ?
H24A C24 H24C 109.5 . . ?
H24B C24 H24C 109.5 . . ?
C23' C24' H24' 108.2 . . ?
C23' C24' C25' 111.2(2) . . ?
C23' C24' C28' 109.9(2) . . ?
C25' C24' H24' 108.2 . . ?
C28' C24' H24' 108.2 . . ?
C28' C24' C25' 111.2(2) . . ?
C26 C25 C10 119.8(3) . . ?
C26 C25 C30 118.1(2) . . ?
C30 C25 C10 122.0(2) . . ?
C24' C25' H25' 107.5 . . ?
C26' C25' C24' 111.6(2) . . ?
C26' C25' H25' 107.5 . . ?
C27' C25' C24' 113.5(2) . . ?
C27' C25' H25' 107.5 . . ?
C27' C25' C26' 109.0(3) . . ?
C25 C26 H26 119.6 . . ?
C25 C26 C27 120.7(3) . . ?
C27 C26 H26 119.6 . . ?
C25' C26' H26A 109.5 . . ?
C25' C26' H26B 109.5 . . ?
C25' C26' H26C 109.5 . . ?
H26A C26' H26B 109.5 . . ?
H26A C26' H26C 109.5 . . ?
H26B C26' H26C 109.5 . . ?
C26 C27 H27 119.9 . . ?
C28 C27 C26 120.3(3) . . ?
C28 C27 H27 119.9 . . ?
C25' C27' H27A 109.5 . . ?
C25' C27' H27B 109.5 . . ?
C25' C27' H27C 109.5 . . ?
H27A C27' H27B 109.5 . . ?
H27A C27' H27C 109.5 . . ?
H27B C27' H27C 109.5 . . ?
C27 C28 H28 120.1 . . ?
C27 C28 C29 119.9(3) . . ?
C29 C28 H28 120.1 . . ?
C24' C28' H28A 109.5 . . ?
C24' C28' H28B 109.5 . . ?
C24' C28' H28C 109.5 . . ?
H28A C28' H28B 109.5 . . ?
H28A C28' H28C 109.5 . . ?
H28B C28' H28C 109.5 . . ?
C28 C29 H29 120.2 . . ?
C28 C29 C30 119.6(3) . . ?
C30 C29 H29 120.2 . . ?
C25 C30 C29 121.5(3) . . ?
C25 C30 H30 119.3 . . ?
C29 C30 H30 119.3 . . ?
C1 N2 C3 116.00(18) . . ?
C1 N2 H2 122.0 . . ?
C3 N2 H2 122.0 . . ?
C3' O1' H1' 109.2 . . ?
C7 O2 H2A 109.5 . . ?
C23 O3 C9 119.41(17) . . ?

loop_
_geom_bond_atom_site_label_1
_geom_bond_atom_site_label_2
_geom_bond_distance
_geom_bond_site_symmetry_2
_geom_bond_publ_flag
C1 C9 1.538(3) . ?
C1 N2 1.343(3) . ?
C1 O1 1.215(3) . ?
C1' H1'A 0.9700 . ?
C1' H1'B 0.9700 . ?
C1' C2' 1.525(4) . ?
C1' C10' 1.545(3) . ?
C2' H2'A 0.9700 . ?
C2' H2'B 0.9700 . ?
C2' C3' 1.508(3) . ?
C3 H3 0.9800 . ?
C3 C4 1.560(3) . ?
C3 C10 1.526(3) . ?
C3 N2 1.452(3) . ?
C3' H3' 0.9800 . ?
C3' C4' 1.510(3) . ?
C3' O1' 1.438(3) . ?
C4 H4 0.9800 . ?
C4 C5 1.544(3) . ?
C4 C9 1.542(3) . ?
C4' H4'A 0.9700 . ?
C4' H4'B 0.9700 . ?
C4' C5' 1.503(3) . ?
C5 H5 0.9800 . ?
C5 C6 1.505(3) . ?
C5 C11 1.528(3) . ?
C5' C6' 1.328(4) . ?
C5' C10' 1.533(3) . ?
C6 C7 1.527(3) . ?
C6 C12 1.320(3) . ?
C6' H6' 0.9300 . ?
C6' C7' 1.496(4) . ?
C7 H7 0.9800 . ?
C7 C8 1.531(3) . ?
C7 O2 1.427(3) . ?
C7' H7' 0.9800 . ?
C7' C8' 1.503(3) . ?
C7' C22 1.562(3) . ?
C8 H8 0.9800 . ?
C8 C9 1.551(3) . ?
C8 C13 1.501(3) . ?
C8' C9' 1.510(3) . ?
C8' C14' 1.327(4) . ?
C9 O3 1.454(3) . ?
C9' H9' 0.9800 . ?
C9' C10' 1.548(3) . ?
C9' C11' 1.528(3) . ?
C10 H10A 0.9700 . ?
C10 H10B 0.9700 . ?
C10 C25 1.514(3) . ?
C10' C19' 1.540(3) . ?
C11 H11A 0.9600 . ?
C11 H11B 0.9600 . ?
C11 H11C 0.9600 . ?
C11' H11D 0.9700 . ?
C11' H11E 0.9700 . ?
C11' C12' 1.538(4) . ?
C12 H12A 0.9300 . ?
C12 H12B 0.9300 . ?
C12' H12C 0.9700 . ?
C12' H12D 0.9700 . ?
C12' C13' 1.548(4) . ?
C13 H13 0.9300 . ?
C13 C14 1.318(3) . ?
C13' C14' 1.520(3) . ?
C13' C17' 1.561(3) . ?
C13' C18' 1.537(3) . ?
C14 H14 0.9300 . ?
C14 C15 1.505(3) . ?
C14' C15' 1.513(3) . ?
C15 H15A 0.9700 . ?
C15 H15B 0.9700 . ?
C15 C16 1.553(4) . ?
C15' H15' 0.9800 . ?
C15' C16' 1.542(4) . ?
C15' C21 1.554(3) . ?
C16 H16 0.9800 . ?
C16 C17 1.520(4) . ?
C16 C24 1.521(4) . ?
C16' H16A 0.9700 . ?
C16' H16B 0.9700 . ?
C16' C17' 1.543(3) . ?
C17 H17A 0.9700 . ?
C17 H17B 0.9700 . ?
C17 C18 1.535(4) . ?
C17' H17' 0.9800 . ?
C17' C20' 1.538(4) . ?
C18 H18A 0.9700 . ?
C18 H18B 0.9700 . ?
C18 C19 1.523(4) . ?
C18' H18C 0.9600 . ?
C18' H18D 0.9600 . ?
C18' H18E 0.9600 . ?
C19 H19A 0.9700 . ?
C19 H19B 0.9700 . ?
C19 C20 1.530(3) . ?
C19' H19C 0.9600 . ?
C19' H19D 0.9600 . ?
C19' H19E 0.9600 . ?
C20 C21 1.525(3) . ?
C20 O5 1.209(3) . ?
C20' H20' 0.9800 . ?
C20' C21' 1.540(4) . ?
C20' C22' 1.513(4) . ?
C21 H21 0.9800 . ?
C21 C22 1.566(3) . ?
C21' H21A 0.9600 . ?
C21' H21B 0.9600 . ?
C21' H21C 0.9600 . ?
C22 H22 0.9800 . ?
C22 C23 1.513(3) . ?
C22' H22' 0.9300 . ?
C22' C23' 1.313(4) . ?
C23 O3 1.350(3) . ?
C23 O4 1.206(3) . ?
C23' H23' 0.9300 . ?
C23' C24' 1.508(4) . ?
C24 H24A 0.9600 . ?
C24 H24B 0.9600 . ?
C24 H24C 0.9600 . ?
C24' H24' 0.9800 . ?
C24' C25' 1.547(4) . ?
C24' C28' 1.537(4) . ?
C25 C26 1.380(4) . ?
C25 C30 1.391(4) . ?
C25' H25' 0.9800 . ?
C25' C26' 1.523(4) . ?
C25' C27' 1.516(4) . ?
C26 H26 0.9300 . ?
C26 C27 1.402(4) . ?
C26' H26A 0.9600 . ?
C26' H26B 0.9600 . ?
C26' H26C 0.9600 . ?
C27 H27 0.9300 . ?
C27 C28 1.372(5) . ?
C27' H27A 0.9600 . ?
C27' H27B 0.9600 . ?
C27' H27C 0.9600 . ?
C28 H28 0.9300 . ?
C28 C29 1.380(5) . ?
C28' H28A 0.9600 . ?
C28' H28B 0.9600 . ?
C28' H28C 0.9600 . ?
C29 H29 0.9300 . ?
C29 C30 1.391(4) . ?
C30 H30 0.9300 . ?
N2 H2 0.8600 . ?
O1' H1' 0.9602 . ?
O2 H2A 0.8200 . ?

loop_
_geom_hbond_atom_site_label_D
_geom_hbond_atom_site_label_H
_geom_hbond_atom_site_label_A
_geom_hbond_distance_DH
_geom_hbond_distance_HA
_geom_hbond_distance_DA
_geom_hbond_angle_DHA
_geom_hbond_site_symmetry_A
O1' H1' O1 0.96 1.80 2.700(2) 154.0 3_756
O2 H2A O1' 0.82 1.87 2.684(3) 171.3 1_455

loop_
_geom_torsion_atom_site_label_1
_geom_torsion_atom_site_label_2
_geom_torsion_atom_site_label_3
_geom_torsion_atom_site_label_4
_geom_torsion
_geom_torsion_site_symmetry_1
_geom_torsion_site_symmetry_2
_geom_torsion_site_symmetry_3
_geom_torsion_site_symmetry_4
_geom_torsion_publ_flag
C1 C9 O3 C23 -42.8(3) . . . . ?
C1' C2' C3' C4' 59.9(3) . . . . ?
C1' C2' C3' O1' 178.2(2) . . . . ?
C2' C1' C10' C5' 43.2(3) . . . . ?
C2' C1' C10' C9' 161.9(2) . . . . ?
C2' C1' C10' C19' -75.5(3) . . . . ?
C2' C3' C4' C5' -55.5(3) . . . . ?
C3 C4 C5 C6 -63.9(2) . . . . ?
C3 C4 C5 C11 63.5(2) . . . . ?
C3 C4 C9 C1 -12.2(2) . . . . ?
C3 C4 C9 C8 110.7(2) . . . . ?
C3 C4 C9 O3 -133.51(19) . . . . ?
C3 C10 C25 C26 137.4(3) . . . . ?
C3 C10 C25 C30 -46.9(4) . . . . ?
C3' C4' C5' C6' -138.9(2) . . . . ?
C3' C4' C5' C10' 46.4(3) . . . . ?
C4 C3 C10 C25 178.9(2) . . . . ?
C4 C3 N2 C1 4.0(3) . . . . ?
C4 C5 C6 C7 -43.9(2) . . . . ?
C4 C5 C6 C12 137.4(2) . . . . ?
C4 C9 O3 C23 74.8(2) . . . . ?
C4' C5' C6' C7' -172.1(2) . . . . ?
C4' C5' C10' C1' -38.6(3) . . . . ?
C4' C5' C10' C9' -156.5(2) . . . . ?
C4' C5' C10' C19' 82.3(3) . . . . ?
C5 C4 C9 C1 -135.63(19) . . . . ?
C5 C4 C9 C8 -12.8(3) . . . . ?
C5 C4 C9 O3 103.1(2) . . . . ?
C5 C6 C7 C8 -9.1(3) . . . . ?
C5 C6 C7 O2 -129.3(2) . . . . ?
C5' C6' C7' C8' -13.2(3) . . . . ?
C5' C6' C7' C22 -141.1(2) . . . . ?
C6 C7 C8 C9 52.1(2) . . . . ?
C6 C7 C8 C13 179.64(19) . . . . ?
C6' C5' C10' C1' 146.7(2) . . . . ?
C6' C5' C10' C9' 28.8(3) . . . . ?
C6' C5' C10' C19' -92.4(3) . . . . ?
C6' C7' C8' C9' -10.0(3) . . . . ?
C6' C7' C8' C14' 178.0(2) . . . . ?
C6' C7' C22 C21 169.8(2) . . . . ?
C6' C7' C22 C23 43.0(3) . . . . ?
C7 C8 C9 C1 79.0(2) . . . . ?
C7 C8 C9 C4 -40.1(2) . . . . ?
C7 C8 C9 O3 -161.52(17) . . . . ?
C7 C8 C13 C14 127.2(3) . . . . ?
C7' C8' C9' C10' 41.4(3) . . . . ?
C7' C8' C9' C11' 173.3(2) . . . . ?
C7' C8' C14' C13' 173.8(2) . . . . ?
C7' C8' C14' C15' 9.1(3) . . . . ?
C7' C22 C23 O3 84.6(2) . . . . ?
C7' C22 C23 O4 -92.4(3) . . . . ?
C8 C9 O3 C23 -162.53(18) . . . . ?
C8 C13 C14 C15 172.1(2) . . . . ?
C8' C7' C22 C21 40.9(3) . . . . ?
C8' C7' C22 C23 -85.9(2) . . . . ?
C8' C9' C10' C1' -168.48(19) . . . . ?
C8' C9' C10' C5' -48.7(3) . . . . ?
C8' C9' C10' C19' 69.6(3) . . . . ?
C8' C9' C11' C12' 43.9(3) . . . . ?
C8' C14' C15' C16' 160.8(2) . . . . ?
C8' C14' C15' C21 41.7(3) . . . . ?
C9 C1 N2 C3 -12.1(3) . . . . ?
C9 C4 C5 C6 55.3(2) . . . . ?
C9 C4 C5 C11 -177.26(18) . . . . ?
C9 C8 C13 C14 -105.8(3) . . . . ?
C9' C8' C14' C13' 2.2(4) . . . . ?
C9' C8' C14' C15' -162.4(2) . . . . ?
C9' C11' C12' C13' -62.5(3) . . . . ?
C10 C3 C4 C5 -109.5(2) . . . . ?
C10 C3 C4 C9 126.6(2) . . . . ?
C10 C3 N2 C1 -116.7(2) . . . . ?
C10 C25 C26 C27 174.6(4) . . . . ?
C10 C25 C30 C29 -176.3(3) . . . . ?
C10' C1' C2' C3' -55.8(3) . . . . ?
C10' C5' C6' C7' 2.5(4) . . . . ?
C10' C9' C11' C12' 174.4(2) . . . . ?
C11 C5 C6 C7 -170.22(19) . . . . ?
C11 C5 C6 C12 11.0(3) . . . . ?
C11' C9' C10' C1' 62.7(3) . . . . ?
C11' C9' C10' C5' -177.5(2) . . . . ?
C11' C9' C10' C19' -59.3(3) . . . . ?
C11' C12' C13' C14' 45.7(3) . . . . ?
C11' C12' C13' C17' 156.3(2) . . . . ?
C11' C12' C13' C18' -75.5(3) . . . . ?
C12 C6 C7 C8 169.7(2) . . . . ?
C12 C6 C7 O2 49.5(3) . . . . ?
C12' C13' C14' C8' -17.3(3) . . . . ?
C12' C13' C14' C15' 148.6(2) . . . . ?
C12' C13' C17' C16' -153.68(19) . . . . ?
C12' C13' C17' C20' 79.2(3) . . . . ?
C13 C8 C9 C1 -47.6(3) . . . . ?
C13 C8 C9 C4 -166.76(18) . . . . ?
C13 C8 C9 O3 71.8(2) . . . . ?
C13 C14 C15 C16 -103.0(3) . . . . ?
C13' C14' C15' C16' -5.9(2) . . . . ?
C13' C14' C15' C21 -125.0(2) . . . . ?
C13' C17' C20' C21' -57.1(3) . . . . ?
C13' C17' C20' C22' -178.8(2) . . . . ?
C14 C15 C16 C17 86.9(3) . . . . ?
C14 C15 C16 C24 -146.1(2) . . . . ?
C14' C8' C9' C10' -147.2(2) . . . . ?
C14' C8' C9' C11' -15.3(3) . . . . ?
C14' C13' C17' C16' -38.5(2) . . . . ?
C14' C13' C17' C20' -165.7(2) . . . . ?
C14' C15' C16' C17' -19.4(2) . . . . ?
C14' C15' C21 C20 -175.7(2) . . . . ?
C14' C15' C21 C22 -48.1(3) . . . . ?
C15 C16 C17 C18 -165.8(2) . . . . ?
C15' C16' C17' C13' 37.0(2) . . . . ?
C15' C16' C17' C20' 168.0(2) . . . . ?
C15' C21 C22 C7' 8.1(3) . . . . ?
C15' C21 C22 C23 131.9(2) . . . . ?
C16 C17 C18 C19 75.7(3) . . . . ?
C16' C15' C21 C20 70.9(3) . . . . ?
C16' C15' C21 C22 -161.50(19) . . . . ?
C16' C17' C20' C21' -179.4(2) . . . . ?
C16' C17' C20' C22' 59.0(3) . . . . ?
C17 C18 C19 C20 -78.0(3) . . . . ?
C17' C13' C14' C8' -137.9(2) . . . . ?
C17' C13' C14' C15' 28.0(2) . . . . ?
C17' C20' C22' C23' -133.0(3) . . . . ?
C18 C19 C20 C21 121.1(3) . . . . ?
C18 C19 C20 O5 -57.9(4) . . . . ?
C18' C13' C14' C8' 104.0(3) . . . . ?
C18' C13' C14' C15' -90.2(2) . . . . ?
C18' C13' C17' C16' 78.7(2) . . . . ?
C18' C13' C17' C20' -48.4(3) . . . . ?
C19 C20 C21 C15' -179.1(2) . . . . ?
C19 C20 C21 C22 51.5(3) . . . . ?
C20 C21 C22 C7' 137.1(2) . . . . ?
C20 C21 C22 C23 -99.1(2) . . . . ?
C20' C22' C23' C24' -177.5(3) . . . . ?
C21 C15' C16' C17' 97.3(2) . . . . ?
C21 C22 C23 O3 -40.8(3) . . . . ?
C21 C22 C23 O4 142.3(2) . . . . ?
C21' C20' C22' C23' 102.5(3) . . . . ?
C22 C7' C8' C9' 119.2(2) . . . . ?
C22 C7' C8' C14' -52.8(3) . . . . ?
C22 C23 O3 C9 -179.65(18) . . . . ?
C22' C23' C24' C25' 121.3(3) . . . . ?
C22' C23' C24' C28' -115.3(3) . . . . ?
C23' C24' C25' C26' -60.3(3) . . . . ?
C23' C24' C25' C27' 176.0(2) . . . . ?
C24 C16 C17 C18 67.7(3) . . . . ?
C25 C26 C27 C28 2.2(8) . . . . ?
C26 C25 C30 C29 -0.5(4) . . . . ?
C26 C27 C28 C29 -1.2(7) . . . . ?
C27 C28 C29 C30 -0.6(6) . . . . ?
C28 C29 C30 C25 1.5(5) . . . . ?
C28' C24' C25' C26' 176.9(2) . . . . ?
C28' C24' C25' C27' 53.3(3) . . . . ?
C30 C25 C26 C27 -1.3(6) . . . . ?
N2 C1 C9 C4 14.9(3) . . . . ?
N2 C1 C9 C8 -109.4(2) . . . . ?
N2 C1 C9 O3 136.7(2) . . . . ?
N2 C3 C4 C5 129.7(2) . . . . ?
N2 C3 C4 C9 5.8(2) . . . . ?
N2 C3 C10 C25 -64.9(3) . . . . ?
O1 C1 C9 C4 -169.0(2) . . . . ?
O1 C1 C9 C8 66.7(3) . . . . ?
O1 C1 C9 O3 -47.2(3) . . . . ?
O1 C1 N2 C3 171.9(2) . . . . ?
O1' C3' C4' C5' -176.92(19) . . . . ?
O2 C7 C8 C9 172.93(18) . . . . ?
O2 C7 C8 C13 -59.5(2) . . . . ?
O4 C23 O3 C9 -2.7(3) . . . . ?
O5 C20 C21 C15' -0.1(4) . . . . ?
O5 C20 C21 C22 -129.5(3) . . . . ?

loop_
_smtbx_masks_void_nr
_smtbx_masks_void_average_x
_smtbx_masks_void_average_y
_smtbx_masks_void_average_z
_smtbx_masks_void_volume
_smtbx_masks_void_count_electrons
_smtbx_masks_void_content
1 0.015 0.049 0.105 194.5 42.8 ?
2 -0.015 0.549 0.395 194.5 42.7 ?
3 0.515 0.451 0.895 194.5 42.7 ?
4 0.485 -0.049 0.605 194.5 42.8 ?
